data_2202280
loop_
_publ_author_name
'David J. Bray'
'Leonard F. Lindoy'
'John C. McMurtrie'

_publ_section_title
;
 2,4,6-Trimethyl-1,3,5-tris(phenoxymethyl)benzene
;
_journal_issue 10
_journal_name_full 'Acta Crystallographica Section E'
_journal_page_first o1544
_journal_page_last o1545
_journal_paper_doi 10.1107/S1600536803020610
_journal_volume 59
_journal_year 2003
_chemical_formula_iupac 'C30 H30 O3'
_chemical_formula_moiety 'C30 H30 O3'
_chemical_formula_sum 'C30 H30 O3'
_chemical_formula_weight 438.54
_chemical_melting_point 441
_chemical_name_common
;
2,4,6-Trimethyl-1,3,5-tris(phenoxymethyl)benzene
;
_chemical_name_systematic
;
2,4,6-Trimethyl-1,3,5-tris(phenoxymethyl)benzene
;
_space_group_IT_number 33
_symmetry_cell_setting orthorhombic
_symmetry_space_group_name_Hall 'P 2c -2n'
_symmetry_space_group_name_H-M 'P n a 21'
_atom_sites_solution_hydrogens geom
_atom_sites_solution_primary direct
_atom_sites_solution_secondary difmap
_cell_angle_alpha 90.00
_cell_angle_beta 90.00
_cell_angle_gamma 90.00
_cell_formula_units_Z 8
_cell_length_a 16.103(3)
_cell_length_b 10.8827(19)
_cell_length_c 27.396(5)
_cell_measurement_reflns_used 9826
_cell_measurement_temperature 150(2)
_cell_measurement_theta_max 28.2255
_cell_measurement_theta_min 2.2853
_cell_volume 4801.0(15)
_computing_cell_refinement 'SAINT (Siemens, 1995)'
_computing_data_collection 'SMART (Siemens, 1995)'
_computing_data_reduction 'SAINT and XPREP (Siemens, 1995)'
_computing_molecular_graphics 'ORTEP-3 (Farrugia, 1997) and WinGX-32 (Farrugia, 1999)'
_computing_publication_material 'enCIFer (CCDC, 2003)'
_computing_structure_refinement 'SHELXL97 (Sheldrick, 1997)'
_computing_structure_solution 'SIR97 (Altomare et al., 1997)'
_diffrn_ambient_temperature 150(2)
_diffrn_measured_fraction_theta_full 1.000
_diffrn_measured_fraction_theta_max 0.983
_diffrn_measurement_device_type 'Siemens SMART 1000 CCD'
_diffrn_measurement_method \w
_diffrn_radiation_monochromator graphite
_diffrn_radiation_source 'sealed tube'
_diffrn_radiation_type MoK\a
_diffrn_radiation_wavelength 0.71073
_diffrn_reflns_av_R_equivalents 0.0259
_diffrn_reflns_av_sigmaI/netI 0.0157
_diffrn_reflns_limit_h_max 21
_diffrn_reflns_limit_h_min -21
_diffrn_reflns_limit_k_max 14
_diffrn_reflns_limit_k_min -14
_diffrn_reflns_limit_l_max 36
_diffrn_reflns_limit_l_min -36
_diffrn_reflns_number 46026
_diffrn_reflns_theta_full 25.00
_diffrn_reflns_theta_max 28.38
_diffrn_reflns_theta_min 2.01
_diffrn_standards_decay_% 0.26
_diffrn_standards_interval_count 0
_diffrn_standards_number 443
_exptl_absorpt_coefficient_mu 0.077
_exptl_absorpt_correction_T_max 0.980
_exptl_absorpt_correction_T_min 0.9014
_exptl_absorpt_correction_type multi-scan
_exptl_absorpt_process_details '(SADABS; Sheldrick, 1999)'
_exptl_crystal_colour colourless
_exptl_crystal_density_diffrn 1.213
_exptl_crystal_density_method 'not measured'
_exptl_crystal_description multi-faced
_exptl_crystal_F_000 1872
_exptl_crystal_size_max 0.41
_exptl_crystal_size_mid 0.30
_exptl_crystal_size_min 0.25
_refine_diff_density_max 0.237
_refine_diff_density_min -0.190
_refine_ls_extinction_method none
_refine_ls_goodness_of_fit_ref 1.032
_refine_ls_hydrogen_treatment constr
_refine_ls_matrix_type full
_refine_ls_number_parameters 601
_refine_ls_number_reflns 6036
_refine_ls_number_restraints 1
_refine_ls_restrained_S_all 1.032
_refine_ls_R_factor_all 0.0398
_refine_ls_R_factor_gt 0.0345
_refine_ls_shift/su_max 0.001
_refine_ls_shift/su_mean 0.000
_refine_ls_structure_factor_coef Fsqd
_refine_ls_weighting_details 'calc w = 1/[\s^2^(Fo^2^)+(0.0549P)^2^+0.8154P] where P = (Fo^2^+2Fc^2^)/3'
_refine_ls_weighting_scheme calc
_refine_ls_wR_factor_gt 0.0899
_refine_ls_wR_factor_ref 0.0935
_reflns_number_gt 5477
_reflns_number_total 6036
_reflns_threshold_expression I>2\s(I)
_cod_data_source_file ac6061.cif
_cod_data_source_block I
_cod_original_cell_volume 4801.1(15)
_cod_database_code 2202280
_cod_database_fobs_code 2202280

loop_
_symmetry_equiv_pos_as_xyz
'x, y, z'
'-x, -y, z+1/2'
'-x+1/2, y+1/2, z+1/2'
'x+1/2, -y+1/2, z'

loop_
_atom_site_label
_atom_site_fract_x
_atom_site_fract_y
_atom_site_fract_z
_atom_site_U_iso_or_equiv
_atom_site_adp_type
_atom_site_calc_flag
_atom_site_refinement_flags
_atom_site_occupancy
_atom_site_disorder_assembly
_atom_site_disorder_group
_atom_site_type_symbol
C1 0.08567(11) 0.16262(15) 0.53058(7) 0.0230(3) Uani d . 1 . . C
C2 0.13810(11) 0.12215(16) 0.49297(7) 0.0247(4) Uani d . 1 . . C
C3 0.10365(11) 0.08017(16) 0.44922(7) 0.0237(4) Uani d . 1 . . C
C4 0.01746(11) 0.06959(16) 0.44408(7) 0.0237(4) Uani d . 1 . . C
C5 -0.03460(11) 0.11028(16) 0.48195(7) 0.0231(4) Uani d . 1 . . C
C6 -0.00099(11) 0.16111(16) 0.52486(7) 0.0231(3) Uani d . 1 . . C
C7 0.12463(12) 0.20614(17) 0.57766(7) 0.0273(4) Uani d . 1 . . C
H7A 0.0829 0.2055 0.6042 0.033 Uiso calc R 1 . . H
H7B 0.1709 0.1511 0.5870 0.033 Uiso calc R 1 . . H
C8 0.20959(12) 0.37456(17) 0.60412(7) 0.0256(4) Uani d . 1 . . C
C9 0.23395(13) 0.31191(18) 0.64613(7) 0.0287(4) Uani d . 1 . . C
H9 0.2117 0.2331 0.6533 0.034 Uiso calc R 1 . . H
C10 0.29142(13) 0.3665(2) 0.67747(8) 0.0327(4) Uani d . 1 . . C
H10 0.3090 0.3240 0.7059 0.039 Uiso calc R 1 . . H
C11 0.32299(13) 0.48202(19) 0.66753(9) 0.0328(4) Uani d . 1 . . C
H11 0.3625 0.5183 0.6889 0.039 Uiso calc R 1 . . H
C12 0.29670(13) 0.54464(19) 0.62628(8) 0.0327(4) Uani d . 1 . . C
H12 0.3175 0.6247 0.6198 0.039 Uiso calc R 1 . . H
C13 0.24050(13) 0.49180(18) 0.59452(8) 0.0293(4) Uani d . 1 . . C
H13 0.2229 0.5351 0.5662 0.035 Uiso calc R 1 . . H
C14 0.23115(12) 0.12228(19) 0.50043(9) 0.0329(4) Uani d . 1 . . C
H14A 0.2587 0.0996 0.4698 0.049 Uiso calc R 1 . . H
H14B 0.2458 0.0628 0.5259 0.049 Uiso calc R 1 . . H
H14C 0.2493 0.2045 0.5104 0.049 Uiso calc R 1 . . H
C15 0.15924(13) 0.04335(17) 0.40746(8) 0.0288(4) Uani d . 1 . . C
H15A 0.1317 0.0610 0.3759 0.035 Uiso calc R 1 . . H
H15B 0.2120 0.0898 0.4088 0.035 Uiso calc R 1 . . H
C16 0.22543(11) -0.14066(18) 0.37773(7) 0.0250(4) Uani d . 1 . . C
C17 0.26544(12) -0.07813(19) 0.34035(8) 0.0291(4) Uani d . 1 . . C
H17 0.2598 0.0084 0.3373 0.035 Uiso calc R 1 . . H
C18 0.31395(14) -0.1443(2) 0.30743(8) 0.0370(5) Uani d . 1 . . C
H18 0.3414 -0.1025 0.2816 0.044 Uiso calc R 1 . . H
C19 0.32254(15) -0.2704(2) 0.31201(10) 0.0394(5) Uani d . 1 . . C
H19 0.3561 -0.3146 0.2895 0.047 Uiso calc R 1 . . H
C20 0.28221(14) -0.3320(2) 0.34935(9) 0.0359(5) Uani d . 1 . . C
H20 0.2877 -0.4186 0.3522 0.043 Uiso calc R 1 . . H
C21 0.23389(13) -0.26767(18) 0.38251(8) 0.0297(4) Uani d . 1 . . C
H21 0.2067 -0.3098 0.4083 0.036 Uiso calc R 1 . . H
C22 -0.01893(13) 0.0150(2) 0.39809(8) 0.0336(4) Uani d . 1 . . C
H22A 0.0177 -0.0501 0.3860 0.050 Uiso calc R 1 . . H
H22B -0.0243 0.0793 0.3732 0.050 Uiso calc R 1 . . H
H22C -0.0738 -0.0195 0.4053 0.050 Uiso calc R 1 . . H
C23 -0.12694(11) 0.10070(18) 0.47452(8) 0.0272(4) Uani d . 1 . . C
H23A -0.1427 0.0152 0.4664 0.033 Uiso calc R 1 . . H
H23B -0.1568 0.1257 0.5045 0.033 Uiso calc R 1 . . H
C24 -0.21806(11) 0.15833(17) 0.40872(7) 0.0255(4) Uani d . 1 . . C
C25 -0.21837(13) 0.20070(19) 0.36070(8) 0.0306(4) Uani d . 1 . . C
H25 -0.1712 0.2419 0.3479 0.037 Uiso calc R 1 . . H
C26 -0.28781(15) 0.1825(2) 0.33182(8) 0.0381(5) Uani d . 1 . . C
H26 -0.2882 0.2117 0.2992 0.046 Uiso calc R 1 . . H
C27 -0.35657(14) 0.1221(2) 0.35008(9) 0.0405(5) Uani d . 1 . . C
H27 -0.4038 0.1087 0.3300 0.049 Uiso calc R 1 . . H
C28 -0.35602(13) 0.0814(2) 0.39801(9) 0.0391(5) Uani d . 1 . . C
H28 -0.4035 0.0406 0.4107 0.047 Uiso calc R 1 . . H
C29 -0.28719(13) 0.09914(19) 0.42772(8) 0.0312(4) Uani d . 1 . . C
H29 -0.2874 0.0712 0.4606 0.037 Uiso calc R 1 . . H
C30 -0.05678(13) 0.2138(2) 0.56444(8) 0.0315(4) Uani d . 1 . . C
H30A -0.0270 0.2788 0.5820 0.047 Uiso calc R 1 . . H
H30B -0.0722 0.1485 0.5873 0.047 Uiso calc R 1 . . H
H30C -0.1070 0.2481 0.5495 0.047 Uiso calc R 1 . . H
O1 0.15501(10) 0.32905(12) 0.57001(6) 0.0328(3) Uani d . 1 . . O
O2 0.17507(9) -0.08620(12) 0.41203(5) 0.0310(3) Uani d . 1 . . O
O3 -0.14717(8) 0.18239(12) 0.43453(5) 0.0280(3) Uani d . 1 . . O
C31 0.16352(12) 0.84869(16) 0.56832(7) 0.0248(4) Uani d . 1 . . C
C32 0.25055(11) 0.84839(16) 0.57408(7) 0.0246(4) Uani d . 1 . . C
C33 0.28438(12) 0.89881(17) 0.61704(7) 0.0250(4) Uani d . 1 . . C
C34 0.23280(12) 0.94274(16) 0.65454(7) 0.0249(4) Uani d . 1 . . C
C35 0.14648(12) 0.93450(16) 0.64933(7) 0.0248(4) Uani d . 1 . . C
C36 0.11150(11) 0.89024(16) 0.60568(7) 0.0248(4) Uani d . 1 . . C
C37 0.12452(13) 0.80588(17) 0.52138(8) 0.0290(4) Uani d . 1 . . C
H37A 0.0775 0.8601 0.5126 0.035 Uiso calc R 1 . . H
H37B 0.1658 0.8086 0.4946 0.035 Uiso calc R 1 . . H
C38 0.04205(12) 0.63497(17) 0.49417(7) 0.0266(4) Uani d . 1 . . C
C39 0.01648(13) 0.69742(19) 0.45254(8) 0.0310(4) Uani d . 1 . . C
H39 0.0375 0.7770 0.4455 0.037 Uiso calc R 1 . . H
C40 -0.04039(14) 0.6418(2) 0.42121(8) 0.0353(5) Uani d . 1 . . C
H40 -0.0589 0.6846 0.3930 0.042 Uiso calc R 1 . . H
C41 -0.07018(13) 0.5252(2) 0.43064(9) 0.0357(5) Uani d . 1 . . C
H41 -0.1092 0.4883 0.4092 0.043 Uiso calc R 1 . . H
C42 -0.04290(13) 0.46233(19) 0.47160(9) 0.0347(5) Uani d . 1 . . C
H42 -0.0624 0.3815 0.4778 0.042 Uiso calc R 1 . . H
C43 0.01278(13) 0.51687(18) 0.50360(8) 0.0305(4) Uani d . 1 . . C
H43 0.0309 0.4738 0.5318 0.037 Uiso calc R 1 . . H
C44 0.30586(14) 0.7943(2) 0.53498(8) 0.0330(4) Uani d . 1 . . C
H44A 0.3254 0.8600 0.5134 0.050 Uiso calc R 1 . . H
H44B 0.2744 0.7340 0.5159 0.050 Uiso calc R 1 . . H
H44C 0.3536 0.7539 0.5503 0.050 Uiso calc R 1 . . H
C45 0.37721(12) 0.90291(18) 0.62502(8) 0.0290(4) Uani d . 1 . . C
H45A 0.4070 0.8783 0.5949 0.035 Uiso calc R 1 . . H
H45B 0.3950 0.9869 0.6341 0.035 Uiso calc R 1 . . H
C46 0.46800(12) 0.83051(17) 0.68860(8) 0.0258(4) Uani d . 1 . . C
C47 0.53837(12) 0.88547(19) 0.66937(8) 0.0308(4) Uani d . 1 . . C
H47 0.5379 0.9187 0.6373 0.037 Uiso calc R 1 . . H
C48 0.60990(13) 0.8911(2) 0.69802(9) 0.0373(5) Uani d . 1 . . C
H48 0.6585 0.9286 0.6852 0.045 Uiso calc R 1 . . H
C49 0.61137(14) 0.8431(2) 0.74455(9) 0.0397(5) Uani d . 1 . . C
H49 0.6606 0.8478 0.7635 0.048 Uiso calc R 1 . . H
C50 0.54088(14) 0.7882(2) 0.76359(9) 0.0372(5) Uani d . 1 . . C
H50 0.5417 0.7551 0.7957 0.045 Uiso calc R 1 . . H
C51 0.46905(13) 0.78158(18) 0.73564(8) 0.0308(4) Uani d . 1 . . C
H51 0.4207 0.7437 0.7486 0.037 Uiso calc R 1 . . H
C52 0.26994(14) 0.9984(2) 0.70038(8) 0.0350(5) Uani d . 1 . . C
H52A 0.2823 0.9330 0.7239 0.052 Uiso calc R 1 . . H
H52B 0.2303 1.0562 0.7148 0.052 Uiso calc R 1 . . H
H52C 0.3213 1.0420 0.6921 0.052 Uiso calc R 1 . . H
C53 0.09099(13) 0.97375(17) 0.69070(8) 0.0292(4) Uani d . 1 . . C
H53A 0.0381 0.9274 0.6897 0.035 Uiso calc R 1 . . H
H53B 0.1184 0.9577 0.7224 0.035 Uiso calc R 1 . . H
C54 0.02557(12) 1.15971(18) 0.71888(7) 0.0253(4) Uani d . 1 . . C
C55 0.01943(13) 1.28724(19) 0.71456(8) 0.0290(4) Uani d . 1 . . C
H55 0.0479 1.3286 0.6890 0.035 Uiso calc R 1 . . H
C56 -0.02808(14) 1.3533(2) 0.74738(8) 0.0345(4) Uani d . 1 . . C
H56 -0.0318 1.4401 0.7445 0.041 Uiso calc R 1 . . H
C57 -0.07033(15) 1.2933(2) 0.78457(9) 0.0375(5) Uani d . 1 . . C
H57 -0.1031 1.3385 0.8071 0.045 Uiso calc R 1 . . H
C58 -0.06407(13) 1.1677(2) 0.78836(8) 0.0355(5) Uani d . 1 . . C
H58 -0.0933 1.1267 0.8137 0.043 Uiso calc R 1 . . H
C59 -0.01617(12) 1.09907(18) 0.75621(7) 0.0286(4) Uani d . 1 . . C
H59 -0.0120 1.0124 0.7596 0.034 Uiso calc R 1 . . H
C60 0.01854(12) 0.8895(2) 0.59861(9) 0.0336(4) Uani d . 1 . . C
H60A -0.0066 0.9542 0.6186 0.050 Uiso calc R 1 . . H
H60B -0.0038 0.8095 0.6084 0.050 Uiso calc R 1 . . H
H60C 0.0056 0.9044 0.5642 0.050 Uiso calc R 1 . . H
O4 0.09552(10) 0.68150(12) 0.52841(6) 0.0330(3) Uani d . 1 . . O
O5 0.39445(8) 0.81785(12) 0.66404(6) 0.0295(3) Uani d . 1 . . O
O6 0.07544(9) 1.10330(12) 0.68500(5) 0.0307(3) Uani d . 1 . . O

loop_
_atom_site_aniso_label
_atom_site_aniso_U_11
_atom_site_aniso_U_22
_atom_site_aniso_U_33
_atom_site_aniso_U_12
_atom_site_aniso_U_13
_atom_site_aniso_U_23
C1 0.0274(9) 0.0190(8) 0.0226(9) -0.0021(6) -0.0022(7) 0.0041(7)
C2 0.0228(8) 0.0207(8) 0.0307(10) -0.0016(6) -0.0017(7) 0.0054(7)
C3 0.0249(9) 0.0192(8) 0.0271(9) 0.0018(6) 0.0030(7) 0.0032(7)
C4 0.0268(9) 0.0196(8) 0.0247(9) 0.0014(7) -0.0017(7) 0.0002(7)
C5 0.0234(8) 0.0212(8) 0.0246(9) 0.0001(6) -0.0015(7) 0.0018(7)
C6 0.0259(8) 0.0207(8) 0.0227(9) -0.0003(6) 0.0004(7) 0.0029(7)
C7 0.0337(10) 0.0252(9) 0.0232(10) -0.0075(7) -0.0069(8) 0.0036(7)
C8 0.0259(9) 0.0259(9) 0.0249(9) -0.0014(7) -0.0048(7) -0.0001(7)
C9 0.0310(10) 0.0280(9) 0.0272(9) -0.0052(8) -0.0051(8) 0.0050(8)
C10 0.0320(10) 0.0372(10) 0.0289(11) -0.0009(8) -0.0083(8) 0.0034(8)
C11 0.0260(9) 0.0349(10) 0.0375(11) -0.0026(8) -0.0094(8) -0.0040(9)
C12 0.0302(10) 0.0280(9) 0.0400(12) -0.0051(8) -0.0027(9) -0.0006(8)
C13 0.0329(10) 0.0249(9) 0.0302(10) -0.0015(7) -0.0033(8) 0.0039(7)
C14 0.0217(9) 0.0368(10) 0.0402(12) -0.0022(8) -0.0017(8) 0.0077(9)
C15 0.0315(9) 0.0250(9) 0.0298(10) 0.0008(7) 0.0065(8) 0.0011(8)
C16 0.0228(8) 0.0301(9) 0.0221(9) 0.0017(7) 0.0002(7) -0.0014(7)
C17 0.0262(9) 0.0323(10) 0.0288(10) -0.0009(7) 0.0028(7) 0.0002(8)
C18 0.0336(11) 0.0469(12) 0.0305(11) -0.0011(9) 0.0094(9) 0.0010(9)
C19 0.0352(12) 0.0455(13) 0.0375(13) 0.0065(9) 0.0094(10) -0.0091(10)
C20 0.0342(11) 0.0331(10) 0.0406(12) 0.0063(8) 0.0004(9) -0.0043(9)
C21 0.0304(10) 0.0301(10) 0.0286(10) 0.0023(7) 0.0038(8) 0.0003(8)
C22 0.0351(11) 0.0378(11) 0.0279(10) 0.0040(8) -0.0047(8) -0.0079(8)
C23 0.0239(9) 0.0288(9) 0.0287(9) 0.0003(7) -0.0020(8) 0.0027(8)
C24 0.0227(8) 0.0253(8) 0.0283(9) 0.0032(7) -0.0025(7) -0.0021(7)
C25 0.0302(10) 0.0329(10) 0.0288(10) 0.0013(8) 0.0028(8) 0.0014(8)
C26 0.0430(12) 0.0405(12) 0.0309(11) 0.0035(9) -0.0072(9) 0.0012(9)
C27 0.0350(11) 0.0450(12) 0.0414(12) -0.0019(9) -0.0143(9) -0.0009(10)
C28 0.0259(10) 0.0442(12) 0.0472(14) -0.0042(8) -0.0041(9) 0.0031(10)
C29 0.0269(9) 0.0360(10) 0.0307(10) -0.0020(8) 0.0008(8) 0.0019(8)
C30 0.0335(10) 0.0350(10) 0.0259(10) 0.0018(8) 0.0043(8) -0.0032(8)
O1 0.0440(8) 0.0240(7) 0.0304(8) -0.0076(6) -0.0161(7) 0.0048(6)
O2 0.0363(7) 0.0252(7) 0.0314(8) 0.0049(5) 0.0131(6) 0.0027(6)
O3 0.0236(6) 0.0281(6) 0.0323(7) -0.0016(5) -0.0047(6) 0.0035(6)
C31 0.0281(9) 0.0210(8) 0.0253(9) -0.0032(7) -0.0047(7) 0.0056(7)
C32 0.0269(9) 0.0200(8) 0.0269(9) -0.0008(7) 0.0004(7) 0.0039(7)
C33 0.0244(9) 0.0227(8) 0.0278(10) -0.0001(7) -0.0017(7) 0.0045(7)
C34 0.0280(9) 0.0208(8) 0.0258(9) 0.0000(7) -0.0022(7) 0.0026(7)
C35 0.0270(9) 0.0197(8) 0.0278(10) 0.0000(7) 0.0011(7) 0.0038(7)
C36 0.0235(8) 0.0203(8) 0.0307(10) -0.0025(6) -0.0019(7) 0.0060(7)
C37 0.0351(10) 0.0237(9) 0.0281(10) -0.0062(7) -0.0051(8) 0.0054(8)
C38 0.0254(9) 0.0274(9) 0.0270(9) -0.0001(7) -0.0038(7) 0.0000(8)
C39 0.0332(10) 0.0273(9) 0.0325(10) -0.0018(8) -0.0063(8) 0.0032(8)
C40 0.0343(11) 0.0375(11) 0.0340(12) 0.0027(8) -0.0106(9) 0.0036(9)
C41 0.0275(9) 0.0380(11) 0.0415(12) -0.0028(8) -0.0096(9) -0.0049(9)
C42 0.0311(10) 0.0291(10) 0.0438(12) -0.0063(8) -0.0036(9) -0.0007(9)
C43 0.0314(10) 0.0284(9) 0.0316(10) -0.0019(7) -0.0045(8) 0.0030(8)
C44 0.0339(11) 0.0350(10) 0.0302(11) 0.0002(8) 0.0029(9) -0.0013(9)
C45 0.0251(9) 0.0313(10) 0.0306(10) -0.0023(7) -0.0032(8) 0.0053(8)
C46 0.0230(8) 0.0246(8) 0.0299(10) 0.0028(7) -0.0017(7) -0.0056(7)
C47 0.0284(10) 0.0349(10) 0.0292(10) -0.0002(8) -0.0016(8) -0.0005(8)
C48 0.0251(10) 0.0413(11) 0.0456(13) -0.0026(8) -0.0035(9) -0.0028(10)
C49 0.0331(11) 0.0424(12) 0.0435(13) 0.0023(9) -0.0136(9) -0.0039(10)
C50 0.0417(12) 0.0376(11) 0.0324(11) 0.0042(9) -0.0052(9) 0.0007(9)
C51 0.0299(10) 0.0286(9) 0.0338(11) 0.0035(7) 0.0008(8) 0.0007(8)
C52 0.0384(11) 0.0341(10) 0.0324(11) 0.0023(8) -0.0077(9) -0.0044(9)
C53 0.0324(10) 0.0242(9) 0.0309(10) -0.0006(7) 0.0058(8) 0.0046(8)
C54 0.0224(8) 0.0303(9) 0.0231(9) 0.0000(7) -0.0001(7) 0.0007(7)
C55 0.0293(10) 0.0302(10) 0.0275(10) 0.0006(8) 0.0027(8) 0.0034(8)
C56 0.0345(10) 0.0342(10) 0.0348(11) 0.0064(8) 0.0002(9) -0.0009(9)
C57 0.0335(11) 0.0490(13) 0.0300(12) 0.0098(10) 0.0045(9) -0.0046(10)
C58 0.0277(10) 0.0514(12) 0.0273(10) -0.0007(9) 0.0058(8) 0.0059(9)
C59 0.0256(9) 0.0327(10) 0.0274(10) -0.0012(7) 0.0000(8) 0.0050(8)
C60 0.0244(9) 0.0374(10) 0.0391(11) -0.0030(8) -0.0029(8) 0.0096(9)
O4 0.0445(9) 0.0239(7) 0.0306(8) -0.0069(6) -0.0149(7) 0.0063(6)
O5 0.0231(6) 0.0288(6) 0.0367(8) -0.0014(5) -0.0068(6) 0.0044(6)
O6 0.0375(8) 0.0241(6) 0.0305(7) 0.0023(5) 0.0117(6) 0.0037(6)

loop_
_atom_type_symbol
_atom_type_description
_atom_type_scat_dispersion_real
_atom_type_scat_dispersion_imag
_atom_type_scat_source
C C 0.0033 0.0016 'International Tables Vol C Tables 4.2.6.8 and 6.1.1.4'
H H 0.0000 0.0000 'International Tables Vol C Tables 4.2.6.8 and 6.1.1.4'
O O 0.0106 0.0060 'International Tables Vol C Tables 4.2.6.8 and 6.1.1.4'

loop_
_geom_angle_atom_site_label_1
_geom_angle_atom_site_label_2
_geom_angle_atom_site_label_3
_geom_angle
C2 C1 C6 120.83(17)
C2 C1 C7 118.40(17)
C6 C1 C7 120.77(17)
C3 C2 C1 119.58(16)
C3 C2 C14 120.62(18)
C1 C2 C14 119.79(18)
C2 C3 C4 120.44(17)
C2 C3 C15 120.16(17)
C4 C3 C15 119.39(17)
C3 C4 C5 119.43(17)
C3 C4 C22 120.04(17)
C5 C4 C22 120.53(17)
C4 C5 C6 120.73(16)
C4 C5 C23 117.90(17)
C6 C5 C23 121.35(17)
C1 C6 C5 118.68(17)
C1 C6 C30 120.21(17)
C5 C6 C30 121.11(17)
O1 C7 C1 107.95(15)
O1 C7 H7A 110.1
C1 C7 H7A 110.1
O1 C7 H7B 110.1
C1 C7 H7B 110.1
H7A C7 H7B 108.4
O1 C8 C9 124.38(17)
O1 C8 C13 115.43(17)
C9 C8 C13 120.18(18)
C8 C9 C10 119.09(18)
C8 C9 H9 120.5
C10 C9 H9 120.5
C11 C10 C9 120.65(19)
C11 C10 H10 119.7
C9 C10 H10 119.7
C10 C11 C12 119.69(19)
C10 C11 H11 120.2
C12 C11 H11 120.2
C13 C12 C11 120.61(19)
C13 C12 H12 119.7
C11 C12 H12 119.7
C12 C13 C8 119.75(19)
C12 C13 H13 120.1
C8 C13 H13 120.1
C2 C14 H14A 109.5
C2 C14 H14B 109.5
H14A C14 H14B 109.5
C2 C14 H14C 109.5
H14A C14 H14C 109.5
H14B C14 H14C 109.5
O2 C15 C3 107.45(15)
O2 C15 H15A 110.2
C3 C15 H15A 110.2
O2 C15 H15B 110.2
C3 C15 H15B 110.2
H15A C15 H15B 108.5
O2 C16 C17 124.51(17)
O2 C16 C21 114.85(17)
C17 C16 C21 120.64(18)
C16 C17 C18 118.96(19)
C16 C17 H17 120.5
C18 C17 H17 120.5
C19 C18 C17 120.6(2)
C19 C18 H18 119.7
C17 C18 H18 119.7
C20 C19 C18 120.0(2)
C20 C19 H19 120.0
C18 C19 H19 120.0
C19 C20 C21 120.2(2)
C19 C20 H20 119.9
C21 C20 H20 119.9
C20 C21 C16 119.6(2)
C20 C21 H21 120.2
C16 C21 H21 120.2
C4 C22 H22A 109.5
C4 C22 H22B 109.5
H22A C22 H22B 109.5
C4 C22 H22C 109.5
H22A C22 H22C 109.5
H22B C22 H22C 109.5
O3 C23 C5 106.39(15)
O3 C23 H23A 110.5
C5 C23 H23A 110.5
O3 C23 H23B 110.5
C5 C23 H23B 110.5
H23A C23 H23B 108.6
O3 C24 C29 124.36(19)
O3 C24 C25 115.31(17)
C29 C24 C25 120.31(19)
C26 C25 C24 119.7(2)
C26 C25 H25 120.2
C24 C25 H25 120.2
C27 C26 C25 120.6(2)
C27 C26 H26 119.7
C25 C26 H26 119.7
C26 C27 C28 119.3(2)
C26 C27 H27 120.3
C28 C27 H27 120.3
C27 C28 C29 121.1(2)
C27 C28 H28 119.5
C29 C28 H28 119.5
C24 C29 C28 119.0(2)
C24 C29 H29 120.5
C28 C29 H29 120.5
C6 C30 H30A 109.5
C6 C30 H30B 109.5
H30A C30 H30B 109.5
C6 C30 H30C 109.5
H30A C30 H30C 109.5
H30B C30 H30C 109.5
C8 O1 C7 116.93(15)
C16 O2 C15 117.86(15)
C24 O3 C23 117.47(14)
C36 C31 C32 120.96(18)
C36 C31 C37 118.41(17)
C32 C31 C37 120.62(18)
C33 C32 C31 118.49(18)
C33 C32 C44 121.05(17)
C31 C32 C44 120.47(18)
C34 C33 C32 121.00(17)
C34 C33 C45 117.96(18)
C32 C33 C45 121.00(18)
C35 C34 C33 119.37(17)
C35 C34 C52 120.09(18)
C33 C34 C52 120.54(17)
C34 C35 C36 120.40(18)
C34 C35 C53 119.63(18)
C36 C35 C53 119.96(18)
C31 C36 C35 119.55(17)
C31 C36 C60 119.90(18)
C35 C36 C60 120.53(18)
O4 C37 C31 108.12(15)
O4 C37 H37A 110.1
C31 C37 H37A 110.1
O4 C37 H37B 110.1
C31 C37 H37B 110.1
H37A C37 H37B 108.4
O4 C38 C39 124.56(17)
O4 C38 C43 115.25(17)
C39 C38 C43 120.19(18)
C38 C39 C40 119.20(19)
C38 C39 H39 120.4
C40 C39 H39 120.4
C41 C40 C39 120.8(2)
C41 C40 H40 119.6
C39 C40 H40 119.6
C40 C41 C42 119.7(2)
C40 C41 H41 120.2
C42 C41 H41 120.2
C41 C42 C43 120.4(2)
C41 C42 H42 119.8
C43 C42 H42 119.8
C42 C43 C38 119.75(19)
C42 C43 H43 120.1
C38 C43 H43 120.1
C32 C44 H44A 109.5
C32 C44 H44B 109.5
H44A C44 H44B 109.5
C32 C44 H44C 109.5
H44A C44 H44C 109.5
H44B C44 H44C 109.5
O5 C45 C33 106.20(15)
O5 C45 H45A 110.5
C33 C45 H45A 110.5
O5 C45 H45B 110.5
C33 C45 H45B 110.5
H45A C45 H45B 108.7
O5 C46 C47 124.34(19)
O5 C46 C51 115.23(18)
C47 C46 C51 120.42(19)
C46 C47 C48 118.7(2)
C46 C47 H47 120.7
C48 C47 H47 120.7
C49 C48 C47 121.2(2)
C49 C48 H48 119.4
C47 C48 H48 119.4
C48 C49 C50 119.9(2)
C48 C49 H49 120.1
C50 C49 H49 120.1
C49 C50 C51 119.8(2)
C49 C50 H50 120.1
C51 C50 H50 120.1
C50 C51 C46 120.0(2)
C50 C51 H51 120.0
C46 C51 H51 120.0
C34 C52 H52A 109.5
C34 C52 H52B 109.5
H52A C52 H52B 109.5
C34 C52 H52C 109.5
H52A C52 H52C 109.5
H52B C52 H52C 109.5
O6 C53 C35 107.42(15)
O6 C53 H53A 110.2
C35 C53 H53A 110.2
O6 C53 H53B 110.2
C35 C53 H53B 110.2
H53A C53 H53B 108.5
O6 C54 C59 124.61(17)
O6 C54 C55 115.38(17)
C59 C54 C55 120.00(18)
C56 C55 C54 120.1(2)
C56 C55 H55 120.0
C54 C55 H55 120.0
C55 C56 C57 120.3(2)
C55 C56 H56 119.9
C57 C56 H56 119.9
C58 C57 C56 119.1(2)
C58 C57 H57 120.4
C56 C57 H57 120.4
C57 C58 C59 121.8(2)
C57 C58 H58 119.1
C59 C58 H58 119.1
C58 C59 C54 118.66(19)
C58 C59 H59 120.7
C54 C59 H59 120.7
C36 C60 H60A 109.5
C36 C60 H60B 109.5
H60A C60 H60B 109.5
C36 C60 H60C 109.5
H60A C60 H60C 109.5
H60B C60 H60C 109.5
C38 O4 C37 117.26(15)
C46 O5 C45 117.82(15)
C54 O6 C53 117.79(15)

loop_
_geom_bond_atom_site_label_1
_geom_bond_atom_site_label_2
_geom_bond_site_symmetry_2
_geom_bond_distance
_geom_bond_publ_flag
C1 C2 . 1.403(3) ?
C1 C6 . 1.404(3) ?
C1 C7 . 1.511(3) ?
C2 C3 . 1.398(3) ?
C2 C14 . 1.512(3) ?
C3 C4 . 1.400(3) ?
C3 C15 . 1.507(3) ?
C4 C5 . 1.405(3) ?
C4 C22 . 1.511(3) ?
C5 C6 . 1.407(3) ?
C5 C23 . 1.504(2) ?
C6 C30 . 1.520(3) ?
C7 O1 . 1.440(2) ?
C7 H7A . 0.9900 ?
C7 H7B . 0.9900 ?
C8 O1 . 1.375(2) ?
C8 C9 . 1.394(3) ?
C8 C13 . 1.394(3) ?
C9 C10 . 1.395(3) ?
C9 H9 . 0.9500 ?
C10 C11 . 1.383(3) ?
C10 H10 . 0.9500 ?
C11 C12 . 1.386(3) ?
C11 H11 . 0.9500 ?
C12 C13 . 1.381(3) ?
C12 H12 . 0.9500 ?
C13 H13 . 0.9500 ?
C14 H14A . 0.9800 ?
C14 H14B . 0.9800 ?
C14 H14C . 0.9800 ?
C15 O2 . 1.438(2) ?
C15 H15A . 0.9900 ?
C15 H15B . 0.9900 ?
C16 O2 . 1.376(2) ?
C16 C17 . 1.388(3) ?
C16 C21 . 1.395(3) ?
C17 C18 . 1.394(3) ?
C17 H17 . 0.9500 ?
C18 C19 . 1.385(3) ?
C18 H18 . 0.9500 ?
C19 C20 . 1.385(4) ?
C19 H19 . 0.9500 ?
C20 C21 . 1.386(3) ?
C20 H20 . 0.9500 ?
C21 H21 . 0.9500 ?
C22 H22A . 0.9800 ?
C22 H22B . 0.9800 ?
C22 H22C . 0.9800 ?
C23 O3 . 1.448(2) ?
C23 H23A . 0.9900 ?
C23 H23B . 0.9900 ?
C24 O3 . 1.368(2) ?
C24 C29 . 1.388(3) ?
C24 C25 . 1.394(3) ?
C25 C26 . 1.384(3) ?
C25 H25 . 0.9500 ?
C26 C27 . 1.381(3) ?
C26 H26 . 0.9500 ?
C27 C28 . 1.386(4) ?
C27 H27 . 0.9500 ?
C28 C29 . 1.389(3) ?
C28 H28 . 0.9500 ?
C29 H29 . 0.9500 ?
C30 H30A . 0.9800 ?
C30 H30B . 0.9800 ?
C30 H30C . 0.9800 ?
C31 C36 . 1.398(3) ?
C31 C32 . 1.410(3) ?
C31 C37 . 1.505(3) ?
C32 C33 . 1.408(3) ?
C32 C44 . 1.512(3) ?
C33 C34 . 1.405(3) ?
C33 C45 . 1.511(3) ?
C34 C35 . 1.400(3) ?
C34 C52 . 1.517(3) ?
C35 C36 . 1.407(3) ?
C35 C53 . 1.505(3) ?
C36 C60 . 1.510(3) ?
C37 O4 . 1.445(2) ?
C37 H37A . 0.9900 ?
C37 H37B . 0.9900 ?
C38 O4 . 1.370(2) ?
C38 C39 . 1.390(3) ?
C38 C43 . 1.393(3) ?
C39 C40 . 1.393(3) ?
C39 H39 . 0.9500 ?
C40 C41 . 1.381(3) ?
C40 H40 . 0.9500 ?
C41 C42 . 1.386(3) ?
C41 H41 . 0.9500 ?
C42 C43 . 1.387(3) ?
C42 H42 . 0.9500 ?
C43 H43 . 0.9500 ?
C44 H44A . 0.9800 ?
C44 H44B . 0.9800 ?
C44 H44C . 0.9800 ?
C45 O5 . 1.441(2) ?
C45 H45A . 0.9900 ?
C45 H45B . 0.9900 ?
C46 O5 . 1.369(2) ?
C46 C47 . 1.386(3) ?
C46 C51 . 1.394(3) ?
C47 C48 . 1.395(3) ?
C47 H47 . 0.9500 ?
C48 C49 . 1.377(4) ?
C48 H48 . 0.9500 ?
C49 C50 . 1.385(3) ?
C49 H49 . 0.9500 ?
C50 C51 . 1.389(3) ?
C50 H50 . 0.9500 ?
C51 H51 . 0.9500 ?
C52 H52A . 0.9800 ?
C52 H52B . 0.9800 ?
C52 H52C . 0.9800 ?
C53 O6 . 1.440(2) ?
C53 H53A . 0.9900 ?
C53 H53B . 0.9900 ?
C54 O6 . 1.372(2) ?
C54 C59 . 1.390(3) ?
C54 C55 . 1.396(3) ?
C55 C56 . 1.382(3) ?
C55 H55 . 0.9500 ?
C56 C57 . 1.388(3) ?
C56 H56 . 0.9500 ?
C57 C58 . 1.375(3) ?
C57 H57 . 0.9500 ?
C58 C59 . 1.389(3) ?
C58 H58 . 0.9500 ?
C59 H59 . 0.9500 ?
C60 H60A . 0.9800 ?
C60 H60B . 0.9800 ?
C60 H60C . 0.9800 ?

loop_
_geom_torsion_atom_site_label_1
_geom_torsion_atom_site_label_2
_geom_torsion_atom_site_label_3
_geom_torsion_atom_site_label_4
_geom_torsion
_geom_torsion_publ_flag
C6 C1 C2 C3 0.2(3) ?
C7 C1 C2 C3 179.32(16) ?
C6 C1 C2 C14 -178.76(16) ?
C7 C1 C2 C14 0.4(2) ?
C1 C2 C3 C4 -4.8(3) ?
C14 C2 C3 C4 174.13(16) ?
C1 C2 C3 C15 176.45(16) ?
C14 C2 C3 C15 -4.6(3) ?
C2 C3 C4 C5 4.8(3) ?
C15 C3 C4 C5 -176.48(16) ?
C2 C3 C4 C22 -175.32(17) ?
C15 C3 C4 C22 3.4(3) ?
C3 C4 C5 C6 -0.1(3) ?
C22 C4 C5 C6 179.97(17) ?
C3 C4 C5 C23 178.31(16) ?
C22 C4 C5 C23 -1.6(3) ?
C2 C1 C6 C5 4.3(3) ?
C7 C1 C6 C5 -174.76(16) ?
C2 C1 C6 C30 -175.57(17) ?
C7 C1 C6 C30 5.3(3) ?
C4 C5 C6 C1 -4.4(3) ?
C23 C5 C6 C1 177.25(16) ?
C4 C5 C6 C30 175.54(17) ?
C23 C5 C6 C30 -2.9(3) ?
C2 C1 C7 O1 78.5(2) yes
C6 C1 C7 O1 -102.34(19) ?
O1 C8 C9 C10 178.44(19) ?
C13 C8 C9 C10 -2.0(3) ?
C8 C9 C10 C11 1.0(3) ?
C9 C10 C11 C12 0.6(3) ?
C10 C11 C12 C13 -1.3(3) ?
C11 C12 C13 C8 0.3(3) ?
O1 C8 C13 C12 -179.02(19) ?
C9 C8 C13 C12 1.4(3) ?
C2 C3 C15 O2 91.7(2) ?
C4 C3 C15 O2 -87.0(2) yes
O2 C16 C17 C18 -179.08(19) ?
C21 C16 C17 C18 0.3(3) ?
C16 C17 C18 C19 -0.3(3) ?
C17 C18 C19 C20 0.5(4) ?
C18 C19 C20 C21 -0.7(4) ?
C19 C20 C21 C16 0.7(3) ?
O2 C16 C21 C20 178.97(19) ?
C17 C16 C21 C20 -0.5(3) ?
C4 C5 C23 O3 -64.7(2) yes
C6 C5 C23 O3 113.78(18) ?
O3 C24 C25 C26 -179.02(18) ?
C29 C24 C25 C26 -0.6(3) ?
C24 C25 C26 C27 -0.4(3) ?
C25 C26 C27 C28 1.0(4) ?
C26 C27 C28 C29 -0.7(4) ?
O3 C24 C29 C28 179.17(19) ?
C25 C24 C29 C28 0.9(3) ?
C27 C28 C29 C24 -0.3(3) ?
C9 C8 O1 C7 -3.0(3) ?
C13 C8 O1 C7 177.40(18) ?
C1 C7 O1 C8 -164.95(17) ?
C17 C16 O2 C15 3.4(3) ?
C21 C16 O2 C15 -176.09(18) ?
C3 C15 O2 C16 -179.55(16) ?
C29 C24 O3 C23 27.7(3) ?
C25 C24 O3 C23 -153.96(16) ?
C5 C23 O3 C24 156.02(16) ?
C36 C31 C32 C33 -4.3(3) ?
C37 C31 C32 C33 174.77(16) ?
C36 C31 C32 C44 175.32(17) ?
C37 C31 C32 C44 -5.6(3) ?
C31 C32 C33 C34 3.3(3) ?
C44 C32 C33 C34 -176.38(17) ?
C31 C32 C33 C45 -179.08(16) ?
C44 C32 C33 C45 1.3(3) ?
C32 C33 C34 C35 0.9(3) ?
C45 C33 C34 C35 -176.78(17) ?
C32 C33 C34 C52 -179.19(17) ?
C45 C33 C34 C52 3.1(3) ?
C33 C34 C35 C36 -4.2(3) ?
C52 C34 C35 C36 175.94(17) ?
C33 C34 C35 C53 176.03(16) ?
C52 C34 C35 C53 -3.8(3) ?
C32 C31 C36 C35 1.2(3) ?
C37 C31 C36 C35 -177.95(16) ?
C32 C31 C36 C60 -179.96(17) ?
C37 C31 C36 C60 0.9(3) ?
C34 C35 C36 C31 3.2(3) ?
C53 C35 C36 C31 -177.06(16) ?
C34 C35 C36 C60 -175.71(17) ?
C53 C35 C36 C60 4.1(3) ?
C36 C31 C37 O4 -80.6(2) yes
C32 C31 C37 O4 100.3(2) ?
O4 C38 C39 C40 -177.9(2) ?
C43 C38 C39 C40 1.8(3) ?
C38 C39 C40 C41 -1.2(3) ?
C39 C40 C41 C42 -0.3(4) ?
C40 C41 C42 C43 1.3(3) ?
C41 C42 C43 C38 -0.7(3) ?
O4 C38 C43 C42 178.81(19) ?
C39 C38 C43 C42 -0.9(3) ?
C34 C33 C45 O5 66.3(2) yes
C32 C33 C45 O5 -111.42(19) ?
O5 C46 C47 C48 -179.13(19) ?
C51 C46 C47 C48 -0.2(3) ?
C46 C47 C48 C49 0.1(3) ?
C47 C48 C49 C50 0.0(4) ?
C48 C49 C50 C51 0.0(3) ?
C49 C50 C51 C46 -0.2(3) ?
O5 C46 C51 C50 179.27(18) ?
C47 C46 C51 C50 0.2(3) ?
C34 C35 C53 O6 88.1(2) yes
C36 C35 C53 O6 -91.7(2) ?
O6 C54 C55 C56 -178.87(19) ?
C59 C54 C55 C56 0.0(3) ?
C54 C55 C56 C57 -0.4(3) ?
C55 C56 C57 C58 0.2(4) ?
C56 C57 C58 C59 0.5(4) ?
C57 C58 C59 C54 -0.8(3) ?
O6 C54 C59 C58 179.37(19) ?
C55 C54 C59 C58 0.6(3) ?
C39 C38 O4 C37 2.4(3) ?
C43 C38 O4 C37 -177.20(18) ?
C31 C37 O4 C38 165.80(17) ?
C47 C46 O5 C45 -24.4(3) ?
C51 C46 O5 C45 156.60(17) ?
C33 C45 O5 C46 -160.27(16) ?
C59 C54 O6 C53 -5.1(3) ?
C55 C54 O6 C53 173.71(18) ?
C35 C53 O6 C54 179.84(16) ?

loop_
_cod_related_entry_id
_cod_related_entry_database
_cod_related_entry_code
1 ChemSpider 24732407
